data_4326115
loop_
_publ_author_name
'Vincent J. Catalano'
'Lyndsay B. Munro'
'Christoph E. Strasser'
'Ahmad F. Samin'

_publ_contact_author_address
;
Department of Chemistry
University of Nevada
Reno, NV  89557
;
_publ_contact_author_email vjc@unr.edu
_publ_contact_author_name 'Professor Vincent J. Catalano'
_publ_contact_author_phone '775 784 1329'
_publ_section_title
;
 Modulation of Metal-Metal Separations in a Series of Ag(I) and Intensely
 Blue Photoluminescent Cu(I) NHC-Bridged Triangular Clusters
;
_journal_name_full 'Inorganic Chemistry'
_journal_page_first 8465
_journal_page_last 8476
_journal_paper_doi 10.1021/ic201053t
_journal_volume 50
_journal_year 2011
_chemical_formula_moiety 'C57 H54 Ag3 N12 O12, 3(B F4), C2 H3 N'
_chemical_formula_sum 'C59 H57 Ag3 B3 F12 N13 O12'
_chemical_formula_weight 1724.2
_chemical_name_common
;
Tris{\h^3^-\m-1,3-bis{[6-(methoxycarbonyl)-2-pyridyl]methyl}imidazol-2-
ylidene}trisilver(I) tetrafluoroborate acetonitrile solvate
;
_chemical_name_systematic
; 
Triangulo-tris{\h^3^-\m~2~-1,3-bis{[6-(methoxycarbonyl)-2-pyridyl-
\kN]methyl}-2<i>H</i>-imidazol-2-ylidene-\kC}trisilver(I) 3(Ag---Ag)
 tetrafluoroborate ethanenitrile solvate
;
_space_group_IT_number 163
_symmetry_cell_setting trigonal
_symmetry_Int_Tables_number 163
_symmetry_space_group_name_Hall '-P 3 2c'
_symmetry_space_group_name_H-M 'P -3 1 c'
_atom_sites_solution_hydrogens geom
_atom_sites_solution_primary direct
_atom_sites_solution_secondary difmap
_audit_creation_method SHELXL-97
_cell_angle_alpha 90.00
_cell_angle_beta 90.00
_cell_angle_gamma 120.00
_cell_formula_units_Z 2
_cell_length_a 13.4196(3)
_cell_length_b 13.4196(3)
_cell_length_c 19.9460(5)
_cell_measurement_reflns_used 5136
_cell_measurement_temperature 100(2)
_cell_measurement_theta_max 28.468
_cell_measurement_theta_min 2.692
_cell_volume 3110.75(13)
_computing_cell_refinement SAINT
_computing_data_collection 'SAINT (Bruker, 2002)'
_computing_data_reduction SAINT
_computing_molecular_graphics 'Diamond 3.2 (Crystal Impact, 2009)'
_computing_structure_refinement 'SHELXL-97 (Sheldrick, 2008)'
_computing_structure_solution 'SHELXS-97 (Sheldrick, 2008)'
_diffrn_ambient_temperature 100(2)
_diffrn_measured_fraction_theta_full 0.998
_diffrn_measured_fraction_theta_max 0.998
_diffrn_measurement_device_type 'Bruker APEX CCD area-detector'
_diffrn_measurement_method '\f- and \w-scans'
_diffrn_radiation_monochromator graphite
_diffrn_radiation_source 'fine-focus sealed tube'
_diffrn_radiation_type MoK\a
_diffrn_radiation_wavelength 0.71073
_diffrn_reflns_av_R_equivalents 0.0629
_diffrn_reflns_av_sigmaI/netI 0.0322
_diffrn_reflns_limit_h_max 17
_diffrn_reflns_limit_h_min -17
_diffrn_reflns_limit_k_max 17
_diffrn_reflns_limit_k_min -17
_diffrn_reflns_limit_l_max 25
_diffrn_reflns_limit_l_min -25
_diffrn_reflns_number 28411
_diffrn_reflns_theta_full 27.50
_diffrn_reflns_theta_max 27.50
_diffrn_reflns_theta_min 1.75
_exptl_absorpt_coefficient_mu 1.046
_exptl_absorpt_correction_T_max 0.746
_exptl_absorpt_correction_T_min 0.618
_exptl_absorpt_correction_type multi-scan
_exptl_absorpt_process_details 'SADABS (Bruker, 2002)'
_exptl_crystal_colour colourless
_exptl_crystal_density_diffrn 1.841
_exptl_crystal_description needle
_exptl_crystal_F_000 1724
_exptl_crystal_size_max 0.22
_exptl_crystal_size_mid 0.03
_exptl_crystal_size_min 0.03
_refine_diff_density_max 3.637
_refine_diff_density_min -1.043
_refine_diff_density_rms 0.133
_refine_ls_extinction_method none
_refine_ls_goodness_of_fit_ref 1.112
_refine_ls_hydrogen_treatment constr
_refine_ls_matrix_type full
_refine_ls_number_parameters 164
_refine_ls_number_reflns 2391
_refine_ls_number_restraints 2
_refine_ls_restrained_S_all 1.114
_refine_ls_R_factor_all 0.0688
_refine_ls_R_factor_gt 0.0564
_refine_ls_shift/su_max 0.000
_refine_ls_shift/su_mean 0.000
_refine_ls_structure_factor_coef Fsqd
_refine_ls_weighting_details 'calc w=1/[\s^2^(Fo^2^)+(0.0466P)^2^+20.4635P] where P=(Fo^2^+2Fc^2^)/3'
_refine_ls_weighting_scheme calc
_refine_ls_wR_factor_gt 0.1311
_refine_ls_wR_factor_ref 0.1359
_reflns_number_gt 2030
_reflns_number_total 2391
_reflns_threshold_expression I>2\s(I)
_cod_data_source_file ic201053t_si_002_09.cif
_cod_data_source_block Compound-3d.MeCN
_cod_depositor_comments
;
 Adding the missing closing italics markup tags ("</i>") in the
 _chemical_name_systematic data item value.

 Antanas Vaitkus,
 2017-03-30
;
_cod_database_code 4326115

loop_
_symmetry_equiv_pos_as_xyz
'x, y, z'
'-y, x-y, z'
'-x+y, -x, z'
'-y, -x, -z+1/2'
'-x+y, y, -z+1/2'
'x, x-y, -z+1/2'
'-x, -y, -z'
'y, -x+y, -z'
'x-y, x, -z'
'y, x, z-1/2'
'x-y, -y, z-1/2'
'-x, -x+y, z-1/2'

loop_
_atom_site_label
_atom_site_type_symbol
_atom_site_fract_x
_atom_site_fract_y
_atom_site_fract_z
_atom_site_U_iso_or_equiv
_atom_site_adp_type
_atom_site_occupancy
_atom_site_symmetry_multiplicity
_atom_site_calc_flag
_atom_site_refinement_flags
Ag1 Ag -0.14220(4) -0.07110(2) 0.2500 0.02192(18) Uani 1 2 d S
O1 O -0.4451(4) -0.3921(3) 0.3737(2) 0.0331(9) Uani 1 1 d .
O2 O -0.3690(4) -0.2949(3) 0.27860(19) 0.0399(10) Uani 1 1 d .
N1 N -0.1510(4) 0.1407(4) 0.3031(2) 0.0220(9) Uani 1 1 d .
N3 N -0.2708(3) -0.0935(4) 0.3582(2) 0.0208(8) Uani 1 1 d .
C1 C -0.1097(3) 0.1097(3) 0.2500 0.0181(13) Uani 1 2 d S
C2 C -0.2064(5) 0.1982(4) 0.2834(3) 0.0320(13) Uani 1 1 d .
H2A H -0.2435 0.2268 0.3116 0.038 Uiso 1 1 calc R
C3 C -0.1412(5) 0.1102(5) 0.3720(3) 0.0311(12) Uani 1 1 d .
H3A H -0.1307 0.1733 0.4022 0.037 Uiso 1 1 calc R
H3B H -0.0723 0.1017 0.3760 0.037 Uiso 1 1 calc R
C4 C -0.2456(4) 0.0003(4) 0.3935(2) 0.0234(10) Uani 1 1 d .
C5 C -0.3108(5) 0.0000(5) 0.4483(3) 0.0344(13) Uani 1 1 d .
H5A H -0.2890 0.0689 0.4725 0.041 Uiso 1 1 calc R
C6 C -0.4073(5) -0.1020(5) 0.4669(3) 0.0318(13) Uani 1 1 d .
H6A H -0.4536 -0.1046 0.5036 0.038 Uiso 1 1 calc R
C7 C -0.4345(5) -0.2004(5) 0.4303(3) 0.0272(11) Uani 1 1 d .
H7A H -0.5004 -0.2720 0.4414 0.033 Uiso 1 1 calc R
C8 C -0.3641(4) -0.1925(4) 0.3774(3) 0.0235(10) Uani 1 1 d .
C9 C -0.3912(4) -0.2964(4) 0.3364(3) 0.0260(11) Uani 1 1 d .
C10 C -0.4827(6) -0.5007(5) 0.3390(3) 0.0394(14) Uani 1 1 d .
H10A H -0.4906 -0.5592 0.3714 0.059 Uiso 1 1 calc R
H10B H -0.4258 -0.4905 0.3049 0.059 Uiso 1 1 calc R
H10C H -0.5572 -0.5256 0.3175 0.059 Uiso 1 1 calc R
B1 B 0.3333 0.6667 0.5888(5) 0.024(2) Uani 1 3 d S
F1 F 0.2512(3) 0.5595(3) 0.56672(19) 0.0506(11) Uani 1 1 d .
F2 F 0.3333 0.6667 0.6589(3) 0.0294(12) Uani 1 3 d S
B2 B 0.0000 0.0000 0.5000 0.042(4) Uani 1 6 d S
F3 F 0.0000 0.0000 0.4210(5) 0.032(2) Uani 0.50 3 d SP
F4 F 0.0257(9) 0.1079(7) 0.4870(4) 0.056(2) Uani 0.50 1 d P
C1S C -0.6667 -0.3333 0.2834(11) 0.094(6) Uani 1 3 d SD
N1S N -0.6667 -0.3333 0.322(3) 0.56(12) Uani 0.50 3 d SPD

loop_
_atom_site_aniso_label
_atom_site_aniso_U_11
_atom_site_aniso_U_22
_atom_site_aniso_U_33
_atom_site_aniso_U_23
_atom_site_aniso_U_13
_atom_site_aniso_U_12
Ag1 0.0182(3) 0.0154(2) 0.0330(3) -0.00028(18) 0.000 0.00909(14)
O1 0.040(2) 0.0229(19) 0.032(2) 0.0034(16) 0.0079(17) 0.0124(17)
O2 0.062(3) 0.028(2) 0.025(2) 0.0005(16) 0.0072(19) 0.019(2)
N1 0.025(2) 0.020(2) 0.020(2) 0.0025(16) 0.0075(16) 0.0106(17)
N3 0.020(2) 0.024(2) 0.0193(19) 0.0028(16) 0.0003(16) 0.0116(17)
C1 0.019(2) 0.019(2) 0.020(3) 0.004(2) 0.004(2) 0.012(3)
C2 0.027(3) 0.021(3) 0.056(4) 0.010(2) 0.019(3) 0.017(2)
C3 0.035(3) 0.026(3) 0.020(3) -0.005(2) 0.002(2) 0.006(2)
C4 0.030(3) 0.023(2) 0.017(2) 0.0017(19) 0.0002(19) 0.013(2)
C5 0.048(4) 0.028(3) 0.027(3) 0.000(2) 0.009(2) 0.019(3)
C6 0.040(3) 0.036(3) 0.026(3) 0.011(2) 0.015(2) 0.024(3)
C7 0.029(3) 0.029(3) 0.024(3) 0.008(2) 0.006(2) 0.015(2)
C8 0.019(2) 0.026(2) 0.023(2) 0.0033(19) -0.0002(18) 0.009(2)
C9 0.021(2) 0.026(3) 0.029(3) 0.006(2) 0.002(2) 0.010(2)
C10 0.043(4) 0.024(3) 0.042(3) 0.003(2) 0.003(3) 0.010(3)
B1 0.021(3) 0.021(3) 0.029(5) 0.000 0.000 0.0105(14)
F1 0.050(2) 0.0317(19) 0.047(2) -0.0194(16) 0.0095(17) 0.0031(17)
F2 0.0300(17) 0.0300(17) 0.028(3) 0.000 0.000 0.0150(9)
B2 0.030(5) 0.030(5) 0.067(13) 0.000 0.000 0.015(3)
F3 0.032(4) 0.032(4) 0.032(6) 0.000 0.000 0.0160(18)
F4 0.075(6) 0.041(4) 0.051(5) 0.011(4) -0.001(4) 0.030(4)
C1S 0.083(8) 0.083(8) 0.117(18) 0.000 0.000 0.042(4)
N1S 0.77(18) 0.77(18) 0.16(9) 0.000 0.000 0.38(9)

loop_
_atom_type_symbol
_atom_type_description
_atom_type_scat_dispersion_real
_atom_type_scat_dispersion_imag
_atom_type_scat_source
C C 0.0033 0.0016 'International Tables Vol C Tables 4.2.6.8 and 6.1.1.4'
H H 0.0000 0.0000 'International Tables Vol C Tables 4.2.6.8 and 6.1.1.4'
B B 0.0013 0.0007 'International Tables Vol C Tables 4.2.6.8 and 6.1.1.4'
N N 0.0061 0.0033 'International Tables Vol C Tables 4.2.6.8 and 6.1.1.4'
O O 0.0106 0.0060 'International Tables Vol C Tables 4.2.6.8 and 6.1.1.4'
F F 0.0171 0.0103 'International Tables Vol C Tables 4.2.6.8 and 6.1.1.4'
Ag Ag -0.8971 1.1015 'International Tables Vol C Tables 4.2.6.8 and 6.1.1.4'

loop_
_geom_angle_atom_site_label_1
_geom_angle_atom_site_label_2
_geom_angle_atom_site_label_3
_geom_angle
_geom_angle_site_symmetry_1
_geom_angle_site_symmetry_3
C1 Ag1 C1 160.6(2) 2 .
C1 Ag1 N3 107.48(10) 2 .
C1 Ag1 N3 83.53(11) . .
C1 Ag1 Ag1 50.29(11) 2 2
C1 Ag1 Ag1 110.29(11) . 2
N3 Ag1 Ag1 125.93(9) . 2
C1 Ag1 Ag1 110.29(11) 2 4
C1 Ag1 Ag1 50.29(11) . 4
N3 Ag1 Ag1 112.17(9) . 4
Ag1 Ag1 Ag1 60.0 2 4
C1 Ag1 N3 77.40(11) 2 4_445
C1 Ag1 N3 121.46(11) . 4_445
N3 Ag1 N3 75.72(10) . 4_445
Ag1 Ag1 N3 126.32(2) 2 4_445
Ag1 Ag1 N3 165.40(2) 4 4_445
C9 O1 C10 116.5(4) . .
C1 N1 C2 111.6(4) . .
C1 N1 C3 122.9(4) . .
C2 N1 C3 125.4(5) . .
C4 N3 C8 117.0(4) . .
C4 N3 Ag1 118.3(3) . .
C8 N3 Ag1 124.5(3) . .
N1 C1 N1 103.3(6) 4 .
N1 C1 Ag1 120.7(2) 4 .
N1 C1 Ag1 116.4(2) . .
N1 C1 Ag1 116.4(2) 4 4
N1 C1 Ag1 120.7(2) . 4
Ag1 C1 Ag1 79.4(2) . 4
C2 C2 N1 106.7(3) 4 .
C2 C2 H2A 126.6 4 .
N1 C2 H2A 126.6 . .
N1 C3 C4 111.9(4) . .
N1 C3 H3A 109.2 . .
C4 C3 H3A 109.2 . .
N1 C3 H3B 109.2 . .
C4 C3 H3B 109.2 . .
H3A C3 H3B 107.9 . .
N3 C4 C5 123.2(5) . .
N3 C4 C3 116.7(4) . .
C5 C4 C3 120.1(5) . .
C6 C5 C4 119.1(5) . .
C6 C5 H5A 120.4 . .
C4 C5 H5A 120.4 . .
C5 C6 C7 118.1(5) . .
C5 C6 H6A 120.9 . .
C7 C6 H6A 120.9 . .
C8 C7 C6 118.8(5) . .
C8 C7 H7A 120.6 . .
C6 C7 H7A 120.6 . .
N3 C8 C7 123.7(5) . .
N3 C8 C9 115.8(4) . .
C7 C8 C9 120.5(5) . .
O2 C9 O1 124.4(5) . .
O2 C9 C8 125.0(5) . .
O1 C9 C8 110.6(4) . .
O1 C10 H10A 109.5 . .
O1 C10 H10B 109.5 . .
H10A C10 H10B 109.5 . .
O1 C10 H10C 109.5 . .
H10A C10 H10C 109.5 . .
H10B C10 H10C 109.5 . .
F1 B1 F1 110.2(4) 3_565 .
F1 B1 F1 110.2(4) 3_565 2_665
F1 B1 F1 110.2(4) . 2_665
F1 B1 F2 108.7(4) 3_565 .
F1 B1 F2 108.7(4) . .
F1 B1 F2 108.7(4) 2_665 .
F4 B2 F4 180.000(1) 8_556 2
F4 B2 F4 63.7(2) 8_556 .
F4 B2 F4 116.3(2) 2 .
F4 B2 F4 116.3(2) 8_556 7_556
F4 B2 F4 63.7(2) 2 7_556
F4 B2 F4 180.000(1) . 7_556
F4 B2 F4 116.3(2) 8_556 9_556
F4 B2 F4 63.7(2) 2 9_556
F4 B2 F4 63.7(2) . 9_556
F4 B2 F4 116.3(2) 7_556 9_556
F4 B2 F4 63.7(2) 8_556 3
F4 B2 F4 116.3(2) 2 3
F4 B2 F4 116.3(2) . 3
F4 B2 F4 63.7(2) 7_556 3
F4 B2 F4 180.0(7) 9_556 3
F4 B2 F3 78.8(4) 8_556 7_556
F4 B2 F3 101.2(4) 2 7_556
F4 B2 F3 101.2(4) . 7_556
F4 B2 F3 78.8(4) 7_556 7_556
F4 B2 F3 78.8(4) 9_556 7_556
F4 B2 F3 101.2(4) 3 7_556
F4 B2 F3 101.2(4) 8_556 .
F4 B2 F3 78.8(4) 2 .
F4 B2 F3 78.8(4) . .
F4 B2 F3 101.2(4) 7_556 .
F4 B2 F3 101.2(4) 9_556 .
F4 B2 F3 78.8(4) 3 .
F3 B2 F3 180.000(4) 7_556 .
B2 F4 F4 58.17(12) . 9_556
B2 F4 F4 58.17(12) . 8_556
F4 F4 F4 107.3(7) 9_556 8_556
N1S C1S C1S 180.000(8) . 4_445

loop_
_geom_bond_atom_site_label_1
_geom_bond_atom_site_label_2
_geom_bond_distance
_geom_bond_site_symmetry_2
Ag1 C1 2.240(5) 2
Ag1 C1 2.240(5) .
Ag1 N3 2.685(4) .
Ag1 Ag1 2.8624(9) 2
Ag1 Ag1 2.8624(9) 4
O1 C9 1.341(6) .
O1 C10 1.457(7) .
O2 C9 1.188(6) .
N1 C1 1.354(6) .
N1 C2 1.371(6) .
N1 C3 1.457(7) .
N3 C4 1.330(6) .
N3 C8 1.348(6) .
C1 N1 1.354(6) 4
C1 Ag1 2.240(5) 4
C2 C2 1.335(12) 4
C2 H2A 0.9500 .
C3 C4 1.502(7) .
C3 H3A 0.9900 .
C3 H3B 0.9900 .
C4 C5 1.399(7) .
C5 C6 1.384(8) .
C5 H5A 0.9500 .
C6 C7 1.388(8) .
C6 H6A 0.9500 .
C7 C8 1.384(7) .
C7 H7A 0.9500 .
C8 C9 1.497(7) .
C10 H10A 0.9800 .
C10 H10B 0.9800 .
C10 H10C 0.9800 .
B1 F1 1.376(5) 3_565
B1 F1 1.376(5) .
B1 F1 1.376(5) 2_665
B1 F2 1.396(12) .
B2 F4 1.336(7) 8_556
B2 F4 1.336(7) 2
B2 F4 1.336(7) .
B2 F4 1.336(7) 7_556
B2 F4 1.336(7) 9_556
B2 F4 1.336(7) 3
B2 F3 1.576(11) 7_556
B2 F3 1.576(11) .
F4 F4 1.409(9) 9_556
F4 F4 1.409(9) 8_556
C1S N1S 0.76(7) .
C1S C1S 1.33(4) 4_445

loop_
_geom_torsion_atom_site_label_1
_geom_torsion_atom_site_label_2
_geom_torsion_atom_site_label_3
_geom_torsion_atom_site_label_4
_geom_torsion
_geom_torsion_site_symmetry_1
_geom_torsion_site_symmetry_4
C1 Ag1 N3 C4 138.5(3) 2 .
C1 Ag1 N3 C4 -25.2(3) . .
Ag1 Ag1 N3 C4 85.2(4) 2 .
Ag1 Ag1 N3 C4 17.1(4) 4 .
N3 Ag1 N3 C4 -150.0(3) 4_445 .
C1 Ag1 N3 C8 -45.7(4) 2 .
C1 Ag1 N3 C8 150.7(4) . .
Ag1 Ag1 N3 C8 -98.9(4) 2 .
Ag1 Ag1 N3 C8 -167.1(3) 4 .
N3 Ag1 N3 C8 25.8(4) 4_445 .
C2 N1 C1 N1 0.5(3) . 4
C3 N1 C1 N1 177.8(5) . 4
C2 N1 C1 Ag1 -134.1(4) . .
C3 N1 C1 Ag1 43.1(5) . .
C2 N1 C1 Ag1 132.7(4) . 4
C3 N1 C1 Ag1 -50.1(5) . 4
C1 Ag1 C1 N1 114.5(3) 2 4
N3 Ag1 C1 N1 -119.5(3) . 4
Ag1 Ag1 C1 N1 114.5(3) 2 4
Ag1 Ag1 C1 N1 114.5(3) 4 4
N3 Ag1 C1 N1 -50.6(3) 4_445 4
C1 Ag1 C1 N1 -119.1(3) 2 .
N3 Ag1 C1 N1 6.9(3) . .
Ag1 Ag1 C1 N1 -119.1(3) 2 .
Ag1 Ag1 C1 N1 -119.1(3) 4 .
N3 Ag1 C1 N1 75.7(3) 4_445 .
C1 Ag1 C1 Ag1 0.0 2 4
N3 Ag1 C1 Ag1 126.00(9) . 4
Ag1 Ag1 C1 Ag1 0.0 2 4
N3 Ag1 C1 Ag1 -165.13(3) 4_445 4
C1 N1 C2 C2 -1.3(7) . 4
C3 N1 C2 C2 -178.5(5) . 4
C1 N1 C3 C4 -93.2(5) . .
C2 N1 C3 C4 83.7(6) . .
C8 N3 C4 C5 0.0(7) . .
Ag1 N3 C4 C5 176.1(4) . .
C8 N3 C4 C3 179.7(5) . .
Ag1 N3 C4 C3 -4.1(6) . .
N1 C3 C4 N3 59.8(6) . .
N1 C3 C4 C5 -120.4(5) . .
N3 C4 C5 C6 -0.9(8) . .
C3 C4 C5 C6 179.4(5) . .
C4 C5 C6 C7 0.7(8) . .
C5 C6 C7 C8 0.3(8) . .
C4 N3 C8 C7 1.1(7) . .
Ag1 N3 C8 C7 -174.8(4) . .
C4 N3 C8 C9 179.3(4) . .
Ag1 N3 C8 C9 3.4(6) . .
C6 C7 C8 N3 -1.3(8) . .
C6 C7 C8 C9 -179.4(5) . .
C10 O1 C9 O2 -2.9(8) . .
C10 O1 C9 C8 176.5(5) . .
N3 C8 C9 O2 -29.2(8) . .
C7 C8 C9 O2 149.1(6) . .
N3 C8 C9 O1 151.3(4) . .
C7 C8 C9 O1 -30.4(7) . .
F4 B2 F4 F4 -142.9(11) 8_556 9_556
F4 B2 F4 F4 37.1(11) 2 9_556
F4 B2 F4 F4 -71(100) 7_556 9_556
F4 B2 F4 F4 180.000(2) 3 9_556
F3 B2 F4 F4 -71.5(6) 7_556 9_556
F3 B2 F4 F4 108.5(6) . 9_556
F4 B2 F4 F4 180.0 2 8_556
F4 B2 F4 F4 71(100) 7_556 8_556
F4 B2 F4 F4 142.9(11) 9_556 8_556
F4 B2 F4 F4 -37.1(11) 3 8_556
F3 B2 F4 F4 71.5(6) 7_556 8_556
F3 B2 F4 F4 -108.5(6) . 8_556
